data_7107160
loop_
_publ_author_name
'Amila Dissanayake'
'Aaron L. Odom'

_publ_contact_author_email odom@chemistry.msu.edu
_publ_contact_author_name 'Aaron Odom'
_publ_section_title
;
 Single-step synthesis of pyrazoles using titanium catalysis
;
_journal_name_full Chem.Commun.
_journal_page_first 440
_journal_paper_doi 10.1039/c1cc15809k
_journal_volume 48
_journal_year 2012
_chemical_formula_moiety 'C26 H34 N6 Ti'
_chemical_formula_sum 'C26 H34 N6 Ti'
_chemical_formula_weight 478.49
_space_group_IT_number 14
_symmetry_cell_setting monoclinic
_symmetry_Int_Tables_number 14
_symmetry_space_group_name_Hall '-P 2ybc'
_symmetry_space_group_name_H-M 'P 1 21/c 1'
_atom_sites_solution_hydrogens geom
_atom_sites_solution_primary direct
_atom_sites_solution_secondary difmap
_audit_creation_method SHELXL-97
_cell_angle_alpha 90.00
_cell_angle_beta 97.0720(10)
_cell_angle_gamma 90.00
_cell_formula_units_Z 4
_cell_length_a 10.7933(11)
_cell_length_b 14.4889(14)
_cell_length_c 15.8761(16)
_cell_measurement_reflns_used 7982
_cell_measurement_temperature 173(2)
_cell_measurement_theta_max 25.33
_cell_measurement_theta_min 2.36
_cell_volume 2463.9(4)
_computing_cell_refinement 'APEX2 (BRUKER, V2010.11-3, 2010)'
_computing_data_collection 'COSMO (BRUKER, V1.61, 2009)'
_computing_data_reduction 'SAINT (BRUKER, V7.68A, 2010)'
_computing_molecular_graphics 'SHELXTL (Sheldrick, Acta Cryst. A64 2008, 112-122)'
_computing_publication_material 'SHELXTL (Sheldrick, Acta Cryst. A64 2008, 112-122)'
_computing_structure_refinement 'SHELXL (Sheldrick, Acta Cryst. A64 2008, 112-122)'
_computing_structure_solution 'SHELXS (Sheldrick, Acta Cryst. A64 2008, 112-122)'
_diffrn_ambient_temperature 173(2)
_diffrn_detector_area_resol_mean 836.6
_diffrn_measured_fraction_theta_full 0.998
_diffrn_measured_fraction_theta_max 0.998
_diffrn_measurement_device_type 'Bruker APEX-II CCD'
_diffrn_measurement_method '\w,and/f 0.5 deg'
_diffrn_radiation_monochromator graphite
_diffrn_radiation_probe x-ray
_diffrn_radiation_type MoK\a
_diffrn_radiation_wavelength 0.71073
_diffrn_reflns_av_R_equivalents 0.0333
_diffrn_reflns_av_sigmaI/netI 0.0242
_diffrn_reflns_limit_h_max 12
_diffrn_reflns_limit_h_min -12
_diffrn_reflns_limit_k_max 17
_diffrn_reflns_limit_k_min -17
_diffrn_reflns_limit_l_max 19
_diffrn_reflns_limit_l_min -19
_diffrn_reflns_number 22406
_diffrn_reflns_theta_full 25.36
_diffrn_reflns_theta_max 25.36
_diffrn_reflns_theta_min 1.90
_diffrn_source 'fine-focus sealed tube'
_exptl_absorpt_coefficient_mu 0.373
_exptl_absorpt_correction_T_max 0.9184
_exptl_absorpt_correction_T_min 0.8594
_exptl_absorpt_correction_type multi-scan
_exptl_absorpt_process_details SADABS
_exptl_crystal_colour red
_exptl_crystal_density_diffrn 1.290
_exptl_crystal_density_method 'not measured'
_exptl_crystal_description cut
_exptl_crystal_F_000 1016
_exptl_crystal_size_max 0.42
_exptl_crystal_size_mid 0.28
_exptl_crystal_size_min 0.23
_refine_diff_density_max 0.255
_refine_diff_density_min -0.327
_refine_diff_density_rms 0.044
_refine_ls_extinction_method none
_refine_ls_goodness_of_fit_ref 1.040
_refine_ls_hydrogen_treatment constr
_refine_ls_matrix_type full
_refine_ls_number_parameters 306
_refine_ls_number_reflns 4497
_refine_ls_number_restraints 0
_refine_ls_restrained_S_all 1.040
_refine_ls_R_factor_all 0.0403
_refine_ls_R_factor_gt 0.0330
_refine_ls_shift/su_max 0.001
_refine_ls_shift/su_mean 0.000
_refine_ls_structure_factor_coef Fsqd
_refine_ls_weighting_details 'calc w=1/[\s^2^(Fo^2^)+(0.0464P)^2^+1.0285P] where P=(Fo^2^+2Fc^2^)/3'
_refine_ls_weighting_scheme calc
_refine_ls_wR_factor_gt 0.0875
_refine_ls_wR_factor_ref 0.0928
_reflns_number_gt 3816
_reflns_number_total 4497
_reflns_threshold_expression >2sigma(I)
_cod_data_source_file c1cc15809k.txt
_cod_data_source_block aad9sept11_0m
_cod_original_sg_symbol_H-M 'P 21/c'
_cod_database_code 7107160
_contact_crystallographer_name 'Richard Staples'
_contact_crystallographer_email staples@chemistry.msu.com

loop_
_symmetry_equiv_pos_as_xyz
'x, y, z'
'-x, y+1/2, -z+1/2'
'-x, -y, -z'
'x, -y-1/2, z-1/2'

loop_
_atom_site_label
_atom_site_type_symbol
_atom_site_fract_x
_atom_site_fract_y
_atom_site_fract_z
_atom_site_U_iso_or_equiv
_atom_site_adp_type
_atom_site_occupancy
_atom_site_symmetry_multiplicity
_atom_site_calc_flag
_atom_site_refinement_flags
Ti1 Ti 0.74246(3) 0.08816(2) 0.246813(18) 0.02352(11) Uani 1 1 d .
N1 N 0.75966(13) 0.23843(9) 0.28357(9) 0.0262(3) Uani 1 1 d .
N2 N 0.90652(13) 0.09568(9) 0.33486(9) 0.0268(3) Uani 1 1 d .
N3 N 0.55918(13) 0.11981(10) 0.19387(9) 0.0274(3) Uani 1 1 d .
N4 N 0.63488(14) 0.10371(9) 0.35969(9) 0.0275(3) Uani 1 1 d .
N5 N 0.71490(14) -0.04184(10) 0.24954(9) 0.0301(3) Uani 1 1 d .
N6 N 0.82501(14) 0.10706(10) 0.14841(9) 0.0306(3) Uani 1 1 d .
C1 C 0.67739(16) 0.30567(12) 0.25716(12) 0.0319(4) Uani 1 1 d .
H1 H 0.6090 0.2907 0.2159 0.038 Uiso 1 1 calc R
C2 C 0.68761(18) 0.39477(13) 0.28696(13) 0.0374(4) Uani 1 1 d .
H2 H 0.6280 0.4404 0.2668 0.045 Uiso 1 1 calc R
C3 C 0.78765(18) 0.41614(12) 0.34742(13) 0.0373(4) Uani 1 1 d .
H3 H 0.7972 0.4770 0.3696 0.045 Uiso 1 1 calc R
C4 C 0.87257(17) 0.34897(12) 0.37499(11) 0.0322(4) Uani 1 1 d .
H4 H 0.9417 0.3634 0.4159 0.039 Uiso 1 1 calc R
C5 C 0.85757(15) 0.25876(11) 0.34287(10) 0.0256(4) Uani 1 1 d .
C6 C 0.93799(15) 0.18250(12) 0.36959(10) 0.0256(4) Uani 1 1 d .
C7 C 1.04832(16) 0.17619(13) 0.42575(11) 0.0302(4) Uani 1 1 d .
C8 C 1.08399(17) 0.08364(13) 0.42445(11) 0.0331(4) Uani 1 1 d .
H8 H 1.1556 0.0575 0.4565 0.040 Uiso 1 1 calc R
C9 C 0.99756(16) 0.03610(12) 0.36862(11) 0.0298(4) Uani 1 1 d .
C10 C 1.12073(18) 0.25000(14) 0.47627(13) 0.0408(5) Uani 1 1 d .
H10A H 1.1464 0.2972 0.4378 0.061 Uiso 1 1 calc R
H10B H 1.1949 0.2228 0.5087 0.061 Uiso 1 1 calc R
H10C H 1.0683 0.2782 0.5154 0.061 Uiso 1 1 calc R
C11 C 1.00461(19) -0.06349(13) 0.34517(13) 0.0417(5) Uani 1 1 d .
H11A H 0.9838 -0.1018 0.3923 0.063 Uiso 1 1 calc R
H11B H 1.0894 -0.0780 0.3332 0.063 Uiso 1 1 calc R
H11C H 0.9453 -0.0759 0.2946 0.063 Uiso 1 1 calc R
C12 C 0.68198(19) 0.09887(12) 0.44218(11) 0.0330(4) Uani 1 1 d .
H12 H 0.7685 0.0864 0.4560 0.040 Uiso 1 1 calc R
C13 C 0.6106(2) 0.11120(14) 0.50740(12) 0.0420(5) Uani 1 1 d .
H13 H 0.6466 0.1070 0.5650 0.050 Uiso 1 1 calc R
C14 C 0.4847(2) 0.12982(15) 0.48675(14) 0.0489(5) Uani 1 1 d .
H14 H 0.4332 0.1388 0.5305 0.059 Uiso 1 1 calc R
C15 C 0.43422(19) 0.13535(14) 0.40322(13) 0.0412(5) Uani 1 1 d .
H15 H 0.3478 0.1479 0.3889 0.049 Uiso 1 1 calc R
C16 C 0.51116(16) 0.12231(12) 0.33913(11) 0.0295(4) Uani 1 1 d .
C17 C 0.46935(16) 0.12836(11) 0.24963(11) 0.0280(4) Uani 1 1 d .
C18 C 0.35129(17) 0.14096(12) 0.20405(12) 0.0332(4) Uani 1 1 d .
C19 C 0.37074(18) 0.13929(12) 0.11874(12) 0.0361(4) Uani 1 1 d .
H19 H 0.3077 0.1458 0.0718 0.043 Uiso 1 1 calc R
C20 C 0.49689(17) 0.12659(12) 0.11359(11) 0.0308(4) Uani 1 1 d .
C21 C 0.22659(18) 0.15105(15) 0.23565(15) 0.0453(5) Uani 1 1 d .
H21A H 0.2093 0.0960 0.2681 0.068 Uiso 1 1 calc R
H21B H 0.1616 0.1582 0.1873 0.068 Uiso 1 1 calc R
H21C H 0.2275 0.2056 0.2723 0.068 Uiso 1 1 calc R
C22 C 0.55776(19) 0.12170(15) 0.03413(12) 0.0408(5) Uani 1 1 d .
H22A H 0.6063 0.1780 0.0285 0.061 Uiso 1 1 calc R
H22B H 0.4936 0.1159 -0.0149 0.061 Uiso 1 1 calc R
H22C H 0.6133 0.0680 0.0367 0.061 Uiso 1 1 calc R
C23 C 0.6651(2) -0.08917(14) 0.17179(12) 0.0421(5) Uani 1 1 d .
H23A H 0.7128 -0.1458 0.1658 0.063 Uiso 1 1 calc R
H23B H 0.6716 -0.0488 0.1230 0.063 Uiso 1 1 calc R
H23C H 0.5772 -0.1048 0.1742 0.063 Uiso 1 1 calc R
C24 C 0.6982(2) -0.09847(13) 0.32273(13) 0.0450(5) Uani 1 1 d .
H24A H 0.6088 -0.1063 0.3264 0.068 Uiso 1 1 calc R
H24B H 0.7378 -0.0683 0.3744 0.068 Uiso 1 1 calc R
H24C H 0.7366 -0.1590 0.3168 0.068 Uiso 1 1 calc R
C25 C 0.9013(2) 0.03672(15) 0.11524(14) 0.0477(5) Uani 1 1 d .
H25A H 0.8737 0.0276 0.0547 0.072 Uiso 1 1 calc R
H25B H 0.8931 -0.0213 0.1457 0.072 Uiso 1 1 calc R
H25C H 0.9889 0.0564 0.1229 0.072 Uiso 1 1 calc R
C26 C 0.8457(2) 0.19584(14) 0.10945(13) 0.0436(5) Uani 1 1 d .
H26A H 0.9300 0.2179 0.1297 0.065 Uiso 1 1 calc R
H26B H 0.7841 0.2405 0.1248 0.065 Uiso 1 1 calc R
H26C H 0.8370 0.1888 0.0476 0.065 Uiso 1 1 calc R

loop_
_atom_site_aniso_label
_atom_site_aniso_U_11
_atom_site_aniso_U_22
_atom_site_aniso_U_33
_atom_site_aniso_U_23
_atom_site_aniso_U_13
_atom_site_aniso_U_12
Ti1 0.02581(18) 0.02119(17) 0.02282(17) -0.00096(11) 0.00003(12) 0.00011(11)
N1 0.0263(7) 0.0236(7) 0.0283(7) 0.0006(6) 0.0020(6) -0.0001(6)
N2 0.0270(7) 0.0249(7) 0.0277(7) 0.0003(6) -0.0001(6) 0.0013(6)
N3 0.0282(8) 0.0260(7) 0.0273(7) -0.0011(6) -0.0002(6) -0.0021(6)
N4 0.0337(8) 0.0234(7) 0.0250(7) -0.0022(6) 0.0025(6) -0.0029(6)
N5 0.0374(8) 0.0240(8) 0.0285(8) -0.0014(6) 0.0022(6) -0.0023(6)
N6 0.0312(8) 0.0322(8) 0.0283(8) 0.0017(6) 0.0031(6) 0.0004(6)
C1 0.0277(9) 0.0279(9) 0.0393(10) 0.0032(8) 0.0005(8) 0.0016(7)
C2 0.0361(11) 0.0259(9) 0.0502(12) 0.0047(8) 0.0053(9) 0.0056(8)
C3 0.0429(11) 0.0223(9) 0.0475(12) -0.0036(8) 0.0086(9) -0.0022(8)
C4 0.0348(10) 0.0282(9) 0.0334(10) -0.0029(7) 0.0032(8) -0.0064(7)
C5 0.0263(9) 0.0267(9) 0.0247(8) 0.0003(7) 0.0063(7) -0.0023(7)
C6 0.0255(9) 0.0269(9) 0.0243(8) -0.0004(7) 0.0027(7) -0.0022(7)
C7 0.0272(9) 0.0370(10) 0.0260(9) 0.0007(7) 0.0020(7) -0.0031(7)
C8 0.0277(9) 0.0401(11) 0.0304(9) 0.0059(8) -0.0005(7) 0.0052(8)
C9 0.0294(9) 0.0317(9) 0.0282(9) 0.0047(7) 0.0029(7) 0.0059(7)
C10 0.0337(10) 0.0459(12) 0.0401(11) -0.0030(9) -0.0059(8) -0.0052(9)
C11 0.0443(12) 0.0329(10) 0.0465(12) 0.0002(9) -0.0004(9) 0.0127(9)
C12 0.0424(11) 0.0285(9) 0.0275(9) -0.0014(7) 0.0015(8) -0.0050(8)
C13 0.0614(14) 0.0382(11) 0.0271(10) -0.0017(8) 0.0085(9) -0.0074(10)
C14 0.0578(14) 0.0528(13) 0.0407(12) -0.0051(10) 0.0240(10) -0.0057(11)
C15 0.0378(11) 0.0429(12) 0.0452(12) -0.0016(9) 0.0143(9) -0.0014(9)
C16 0.0316(10) 0.0225(9) 0.0351(10) -0.0025(7) 0.0068(7) -0.0059(7)
C17 0.0274(9) 0.0211(8) 0.0352(9) -0.0009(7) 0.0031(7) -0.0027(7)
C18 0.0286(9) 0.0208(9) 0.0490(11) 0.0022(8) 0.0000(8) -0.0012(7)
C19 0.0342(10) 0.0286(9) 0.0418(11) 0.0053(8) -0.0102(8) -0.0006(8)
C20 0.0350(10) 0.0240(9) 0.0309(9) 0.0016(7) -0.0058(7) -0.0029(7)
C21 0.0296(10) 0.0407(12) 0.0654(14) 0.0019(10) 0.0049(9) 0.0022(9)
C22 0.0447(12) 0.0461(12) 0.0289(10) 0.0003(8) -0.0063(8) 0.0005(9)
C23 0.0561(13) 0.0359(11) 0.0333(10) -0.0065(8) 0.0014(9) -0.0114(9)
C24 0.0713(15) 0.0291(10) 0.0348(11) 0.0020(8) 0.0072(10) -0.0065(10)
C25 0.0456(12) 0.0455(12) 0.0557(13) 0.0040(10) 0.0211(10) 0.0089(10)
C26 0.0554(13) 0.0382(11) 0.0396(11) 0.0054(9) 0.0153(10) -0.0038(9)

loop_
_atom_type_symbol
_atom_type_description
_atom_type_scat_dispersion_real
_atom_type_scat_dispersion_imag
_atom_type_scat_source
C C 0.0033 0.0016 'International Tables Vol C Tables 4.2.6.8 and 6.1.1.4'
H H 0.0000 0.0000 'International Tables Vol C Tables 4.2.6.8 and 6.1.1.4'
N N 0.0061 0.0033 'International Tables Vol C Tables 4.2.6.8 and 6.1.1.4'
Ti Ti 0.2776 0.4457 'International Tables Vol C Tables 4.2.6.8 and 6.1.1.4'

loop_
_geom_angle_atom_site_label_1
_geom_angle_atom_site_label_2
_geom_angle_atom_site_label_3
_geom_angle
N5 Ti1 N6 104.45(6)
N5 Ti1 N3 94.75(6)
N6 Ti1 N3 98.76(6)
N5 Ti1 N2 98.96(6)
N6 Ti1 N2 95.51(6)
N3 Ti1 N2 157.07(6)
N5 Ti1 N1 162.73(6)
N6 Ti1 N1 92.37(6)
N3 Ti1 N1 86.35(5)
N2 Ti1 N1 75.18(5)
N5 Ti1 N4 89.07(6)
N6 Ti1 N4 165.75(6)
N3 Ti1 N4 75.27(5)
N2 Ti1 N4 86.62(5)
N1 Ti1 N4 74.51(5)
C1 N1 C5 119.00(15)
C1 N1 Ti1 125.89(11)
C5 N1 Ti1 114.89(11)
C9 N2 C6 106.59(14)
C9 N2 Ti1 136.73(12)
C6 N2 Ti1 116.67(10)
C20 N3 C17 106.50(14)
C20 N3 Ti1 135.86(12)
C17 N3 Ti1 117.28(11)
C12 N4 C16 119.00(16)
C12 N4 Ti1 126.55(13)
C16 N4 Ti1 114.42(11)
C24 N5 C23 110.06(15)
C24 N5 Ti1 127.67(12)
C23 N5 Ti1 119.22(12)
C25 N6 C26 110.05(16)
C25 N6 Ti1 122.63(13)
C26 N6 Ti1 125.81(12)
N1 C1 C2 123.30(17)
N1 C1 H1 118.3
C2 C1 H1 118.3
C1 C2 C3 118.03(17)
C1 C2 H2 121.0
C3 C2 H2 121.0
C4 C3 C2 119.66(17)
C4 C3 H3 120.2
C2 C3 H3 120.2
C3 C4 C5 120.11(17)
C3 C4 H4 119.9
C5 C4 H4 119.9
N1 C5 C4 119.90(15)
N1 C5 C6 115.35(14)
C4 C5 C6 124.74(15)
N2 C6 C7 109.79(15)
N2 C6 C5 117.83(14)
C7 C6 C5 132.37(16)
C8 C7 C6 105.54(15)
C8 C7 C10 124.55(16)
C6 C7 C10 129.88(17)
C9 C8 C7 108.73(15)
C9 C8 H8 125.6
C7 C8 H8 125.6
N2 C9 C8 109.34(16)
N2 C9 C11 124.63(16)
C8 C9 C11 125.97(16)
C7 C10 H10A 109.5
C7 C10 H10B 109.5
H10A C10 H10B 109.5
C7 C10 H10C 109.5
H10A C10 H10C 109.5
H10B C10 H10C 109.5
C9 C11 H11A 109.5
C9 C11 H11B 109.5
H11A C11 H11B 109.5
C9 C11 H11C 109.5
H11A C11 H11C 109.5
H11B C11 H11C 109.5
N4 C12 C13 123.04(18)
N4 C12 H12 118.5
C13 C12 H12 118.5
C12 C13 C14 118.12(19)
C12 C13 H13 120.9
C14 C13 H13 120.9
C15 C14 C13 120.09(19)
C15 C14 H14 120.0
C13 C14 H14 120.0
C14 C15 C16 119.52(19)
C14 C15 H15 120.2
C16 C15 H15 120.2
N4 C16 C15 120.21(17)
N4 C16 C17 115.31(16)
C15 C16 C17 124.47(17)
N3 C17 C18 110.07(16)
N3 C17 C16 117.55(15)
C18 C17 C16 132.37(17)
C19 C18 C17 105.29(17)
C19 C18 C21 125.05(18)
C17 C18 C21 129.63(18)
C20 C19 C18 109.00(16)
C20 C19 H19 125.5
C18 C19 H19 125.5
N3 C20 C19 109.14(16)
N3 C20 C22 124.47(16)
C19 C20 C22 126.38(16)
C18 C21 H21A 109.5
C18 C21 H21B 109.5
H21A C21 H21B 109.5
C18 C21 H21C 109.5
H21A C21 H21C 109.5
H21B C21 H21C 109.5
C20 C22 H22A 109.5
C20 C22 H22B 109.5
H22A C22 H22B 109.5
C20 C22 H22C 109.5
H22A C22 H22C 109.5
H22B C22 H22C 109.5
N5 C23 H23A 109.5
N5 C23 H23B 109.5
H23A C23 H23B 109.5
N5 C23 H23C 109.5
H23A C23 H23C 109.5
H23B C23 H23C 109.5
N5 C24 H24A 109.5
N5 C24 H24B 109.5
H24A C24 H24B 109.5
N5 C24 H24C 109.5
H24A C24 H24C 109.5
H24B C24 H24C 109.5
N6 C25 H25A 109.5
N6 C25 H25B 109.5
H25A C25 H25B 109.5
N6 C25 H25C 109.5
H25A C25 H25C 109.5
H25B C25 H25C 109.5
N6 C26 H26A 109.5
N6 C26 H26B 109.5
H26A C26 H26B 109.5
N6 C26 H26C 109.5
H26A C26 H26C 109.5
H26B C26 H26C 109.5

loop_
_geom_bond_atom_site_label_1
_geom_bond_atom_site_label_2
_geom_bond_distance
Ti1 N5 1.9081(15)
Ti1 N6 1.9111(15)
Ti1 N3 2.1025(14)
Ti1 N2 2.1195(14)
Ti1 N1 2.2559(14)
Ti1 N4 2.2634(15)
N1 C1 1.350(2)
N1 C5 1.358(2)
N2 C9 1.367(2)
N2 C6 1.398(2)
N3 C20 1.369(2)
N3 C17 1.397(2)
N4 C12 1.347(2)
N4 C16 1.362(2)
N5 C24 1.452(2)
N5 C23 1.456(2)
N6 C25 1.450(2)
N6 C26 1.457(2)
C1 C2 1.375(3)
C1 H1 0.9500
C2 C3 1.389(3)
C2 H2 0.9500
C3 C4 1.371(3)
C3 H3 0.9500
C4 C5 1.405(2)
C4 H4 0.9500
C5 C6 1.437(2)
C6 C7 1.400(2)
C7 C8 1.396(3)
C7 C10 1.498(2)
C8 C9 1.388(3)
C8 H8 0.9500
C9 C11 1.495(3)
C10 H10A 0.9800
C10 H10B 0.9800
C10 H10C 0.9800
C11 H11A 0.9800
C11 H11B 0.9800
C11 H11C 0.9800
C12 C13 1.376(3)
C12 H12 0.9500
C13 C14 1.384(3)
C13 H13 0.9500
C14 C15 1.373(3)
C14 H14 0.9500
C15 C16 1.403(3)
C15 H15 0.9500
C16 C17 1.440(2)
C17 C18 1.398(2)
C18 C19 1.396(3)
C18 C21 1.500(3)
C19 C20 1.386(3)
C19 H19 0.9500
C20 C22 1.494(3)
C21 H21A 0.9800
C21 H21B 0.9800
C21 H21C 0.9800
C22 H22A 0.9800
C22 H22B 0.9800
C22 H22C 0.9800
C23 H23A 0.9800
C23 H23B 0.9800
C23 H23C 0.9800
C24 H24A 0.9800
C24 H24B 0.9800
C24 H24C 0.9800
C25 H25A 0.9800
C25 H25B 0.9800
C25 H25C 0.9800
C26 H26A 0.9800
C26 H26B 0.9800
C26 H26C 0.9800

loop_
_geom_torsion_atom_site_label_1
_geom_torsion_atom_site_label_2
_geom_torsion_atom_site_label_3
_geom_torsion_atom_site_label_4
_geom_torsion
N5 Ti1 N1 C1 -104.8(2)
N6 Ti1 N1 C1 88.13(15)
N3 Ti1 N1 C1 -10.51(14)
N2 Ti1 N1 C1 -176.80(15)
N4 Ti1 N1 C1 -86.22(14)
N5 Ti1 N1 C5 69.7(2)
N6 Ti1 N1 C5 -97.41(12)
N3 Ti1 N1 C5 163.96(12)
N2 Ti1 N1 C5 -2.33(11)
N4 Ti1 N1 C5 88.24(12)
N5 Ti1 N2 C9 19.29(18)
N6 Ti1 N2 C9 -86.31(18)
N3 Ti1 N2 C9 145.30(17)
N1 Ti1 N2 C9 -177.32(18)
N4 Ti1 N2 C9 107.82(17)
N5 Ti1 N2 C6 -162.12(12)
N6 Ti1 N2 C6 92.27(12)
N3 Ti1 N2 C6 -36.1(2)
N1 Ti1 N2 C6 1.27(11)
N4 Ti1 N2 C6 -73.60(12)
N5 Ti1 N3 C20 -87.73(17)
N6 Ti1 N3 C20 17.71(17)
N2 Ti1 N3 C20 145.58(16)
N1 Ti1 N3 C20 109.55(17)
N4 Ti1 N3 C20 -175.51(17)
N5 Ti1 N3 C17 84.36(12)
N6 Ti1 N3 C17 -170.20(12)
N2 Ti1 N3 C17 -42.3(2)
N1 Ti1 N3 C17 -78.36(12)
N4 Ti1 N3 C17 -3.43(11)
N5 Ti1 N4 C12 88.39(14)
N6 Ti1 N4 C12 -109.8(2)
N3 Ti1 N4 C12 -176.45(15)
N2 Ti1 N4 C12 -10.64(14)
N1 Ti1 N4 C12 -86.19(14)
N5 Ti1 N4 C16 -93.55(12)
N6 Ti1 N4 C16 68.3(3)
N3 Ti1 N4 C16 1.60(11)
N2 Ti1 N4 C16 167.42(12)
N1 Ti1 N4 C16 91.86(12)
N6 Ti1 N5 C24 155.79(17)
N3 Ti1 N5 C24 -103.89(17)
N2 Ti1 N5 C24 57.68(17)
N1 Ti1 N5 C24 -10.9(3)
N4 Ti1 N5 C24 -28.75(17)
N6 Ti1 N5 C23 -46.05(15)
N3 Ti1 N5 C23 54.28(15)
N2 Ti1 N5 C23 -144.16(14)
N1 Ti1 N5 C23 147.25(18)
N4 Ti1 N5 C23 129.41(15)
N5 Ti1 N6 C25 -27.53(16)
N3 Ti1 N6 C25 -124.78(15)
N2 Ti1 N6 C25 73.21(15)
N1 Ti1 N6 C25 148.55(15)
N4 Ti1 N6 C25 171.2(2)
N5 Ti1 N6 C26 167.90(15)
N3 Ti1 N6 C26 70.65(15)
N2 Ti1 N6 C26 -91.35(15)
N1 Ti1 N6 C26 -16.02(15)
N4 Ti1 N6 C26 6.7(3)
C5 N1 C1 C2 0.4(3)
Ti1 N1 C1 C2 174.61(14)
N1 C1 C2 C3 -0.2(3)
C1 C2 C3 C4 0.3(3)
C2 C3 C4 C5 -0.7(3)
C1 N1 C5 C4 -0.7(2)
Ti1 N1 C5 C4 -175.57(12)
C1 N1 C5 C6 177.85(15)
Ti1 N1 C5 C6 2.98(18)
C3 C4 C5 N1 0.9(3)
C3 C4 C5 C6 -177.52(17)
C9 N2 C6 C7 -0.63(19)
Ti1 N2 C6 C7 -179.62(11)
C9 N2 C6 C5 178.83(15)
Ti1 N2 C6 C5 -0.15(19)
N1 C5 C6 N2 -2.0(2)
C4 C5 C6 N2 176.51(16)
N1 C5 C6 C7 177.36(17)
C4 C5 C6 C7 -4.2(3)
N2 C6 C7 C8 0.2(2)
C5 C6 C7 C8 -179.17(18)
N2 C6 C7 C10 178.18(18)
C5 C6 C7 C10 -1.2(3)
C6 C7 C8 C9 0.3(2)
C10 C7 C8 C9 -177.80(17)
C6 N2 C9 C8 0.8(2)
Ti1 N2 C9 C8 179.51(13)
C6 N2 C9 C11 -176.52(17)
Ti1 N2 C9 C11 2.2(3)
C7 C8 C9 N2 -0.7(2)
C7 C8 C9 C11 176.57(18)
C16 N4 C12 C13 0.5(3)
Ti1 N4 C12 C13 178.48(13)
N4 C12 C13 C14 -0.3(3)
C12 C13 C14 C15 0.2(3)
C13 C14 C15 C16 -0.2(3)
C12 N4 C16 C15 -0.6(2)
Ti1 N4 C16 C15 -178.77(13)
C12 N4 C16 C17 178.60(15)
Ti1 N4 C16 C17 0.39(18)
C14 C15 C16 N4 0.4(3)
C14 C15 C16 C17 -178.65(18)
C20 N3 C17 C18 -0.33(19)
Ti1 N3 C17 C18 -174.59(11)
C20 N3 C17 C16 179.20(15)
Ti1 N3 C17 C16 4.94(19)
N4 C16 C17 N3 -3.4(2)
C15 C16 C17 N3 175.73(16)
N4 C16 C17 C18 176.01(17)
C15 C16 C17 C18 -4.9(3)
N3 C17 C18 C19 0.41(19)
C16 C17 C18 C19 -179.02(18)
N3 C17 C18 C21 178.36(17)
C16 C17 C18 C21 -1.1(3)
C17 C18 C19 C20 -0.3(2)
C21 C18 C19 C20 -178.41(17)
C17 N3 C20 C19 0.11(19)
Ti1 N3 C20 C19 172.77(12)
C17 N3 C20 C22 179.60(17)
Ti1 N3 C20 C22 -7.7(3)
C18 C19 C20 N3 0.1(2)
C18 C19 C20 C22 -179.33(17)
